data_4503453
loop_
_publ_author_name
'Liu, Guang-Xiang'
'Huang, Yong-Qing'
'Chu, Qian'
'Okamura, Taka-aki'
'Sun, Wei-Yin'
'Liang, Hong'
'Ueyama, Norikazu'

_publ_section_title
;
 Effect ofN-Donor Ancillary Ligands on Supramolecular Architectures of a
 Series of Zinc(II) and Cadmium(II) Complexes with Flexible Tricarboxylate
;
_journal_issue 9
_journal_name_full 'Crystal Growth &amp; Design'
_journal_page_first 3233
_journal_paper_doi 10.1021/cg701137d
_journal_volume 8
_journal_year 2008
_chemical_formula_moiety 'C24 H22 N2 O7 Zn2, 2(H2 O)'
_chemical_formula_sum 'C24 H26 N2 O9 Zn2'
_chemical_formula_weight 617.21
_chemical_name_systematic ?
_space_group_IT_number 14
_symmetry_cell_setting monoclinic
_symmetry_space_group_name_Hall '-P 2ybc'
_symmetry_space_group_name_H-M 'P 1 21/c 1'
_atom_sites_solution_hydrogens geom
_atom_sites_solution_primary direct
_atom_sites_solution_secondary difmap
_audit_creation_method SHELXL-97
_cell_angle_alpha 90.00
_cell_angle_beta 106.460(2)
_cell_angle_gamma 90.00
_cell_formula_units_Z 4
_cell_length_a 10.4037(9)
_cell_length_b 15.0027(13)
_cell_length_c 16.8420(14)
_cell_measurement_reflns_used 5144
_cell_measurement_temperature 293(2)
_cell_measurement_theta_max 27.54
_cell_measurement_theta_min 2.45
_cell_volume 2521.0(4)
_computing_cell_refinement SMART
_computing_data_collection 'SMART (Bruker, 2000)'
_computing_data_reduction 'SAINT (Bruker, 2000)'
_computing_molecular_graphics SHELXTL
_computing_publication_material SHELXTL
_computing_structure_refinement SHELXTL
_computing_structure_solution 'SHELXTL (Bruker, 2000)'
_diffrn_ambient_temperature 293(2)
_diffrn_measured_fraction_theta_full 0.995
_diffrn_measured_fraction_theta_max 0.995
_diffrn_measurement_device_type 'Bruker Smart Aepex CCD area detector'
_diffrn_measurement_method 'phi and omega scans'
_diffrn_radiation_monochromator graphite
_diffrn_radiation_source 'sealed tube'
_diffrn_radiation_type MoK\a
_diffrn_radiation_wavelength 0.71073
_diffrn_reflns_av_R_equivalents 0.0239
_diffrn_reflns_av_sigmaI/netI 0.0311
_diffrn_reflns_limit_h_max 13
_diffrn_reflns_limit_h_min -12
_diffrn_reflns_limit_k_max 19
_diffrn_reflns_limit_k_min -15
_diffrn_reflns_limit_l_max 21
_diffrn_reflns_limit_l_min -21
_diffrn_reflns_number 14276
_diffrn_reflns_theta_full 27.00
_diffrn_reflns_theta_max 27.00
_diffrn_reflns_theta_min 1.85
_exptl_absorpt_coefficient_mu 1.959
_exptl_absorpt_correction_T_max 0.7194
_exptl_absorpt_correction_T_min 0.6954
_exptl_absorpt_correction_type multi-scan
_exptl_absorpt_process_details 'SADABS(Bruker, 2001)'
_exptl_crystal_colour yellow
_exptl_crystal_density_diffrn 1.626
_exptl_crystal_density_method 'not measured'
_exptl_crystal_description block
_exptl_crystal_F_000 1264
_exptl_crystal_size_max 0.20
_exptl_crystal_size_mid 0.20
_exptl_crystal_size_min 0.18
_refine_diff_density_max 0.479
_refine_diff_density_min -0.246
_refine_diff_density_rms 0.069
_refine_ls_extinction_method none
_refine_ls_goodness_of_fit_ref 1.070
_refine_ls_hydrogen_treatment mixed
_refine_ls_matrix_type full
_refine_ls_number_parameters 354
_refine_ls_number_reflns 5481
_refine_ls_number_restraints 0
_refine_ls_restrained_S_all 1.070
_refine_ls_R_factor_all 0.0406
_refine_ls_R_factor_gt 0.0332
_refine_ls_shift/su_max 0.001
_refine_ls_shift/su_mean 0.000
_refine_ls_structure_factor_coef Fsqd
_refine_ls_weighting_details 'calc w=1/[\s^2^(Fo^2^)+(0.0551P)^2^+0.0768P] where P=(Fo^2^+2Fc^2^)/3'
_refine_ls_weighting_scheme calc
_refine_ls_wR_factor_gt 0.0895
_refine_ls_wR_factor_ref 0.0924
_reflns_number_gt 4648
_reflns_number_total 5481
_reflns_threshold_expression >2sigma(I)
_cod_data_source_file cg701137d-file002.cif
_cod_data_source_block 3
_cod_depositor_comments
;
The following automatic conversions were performed:

'_symmetry_cell_setting' value 'Monoclinic' changed to 'monoclinic'
according to /home/saulius/struct/CIF-dictionaries/cif_core.dic
dictionary named 'cif_core.dic' version 2.4.1 from 2010-06-29.

Automatic conversion script
Id: cif_fix_values 1715 2011-07-08 13:25:40Z adriana 
;
_cod_original_sg_symbol_H-M 'P 21/c'
_cod_database_code 4503453

loop_
_symmetry_equiv_pos_as_xyz
'x, y, z'
'-x, y+1/2, -z+1/2'
'-x, -y, -z'
'x, -y-1/2, z-1/2'

loop_
_atom_site_label
_atom_site_type_symbol
_atom_site_fract_x
_atom_site_fract_y
_atom_site_fract_z
_atom_site_U_iso_or_equiv
_atom_site_adp_type
_atom_site_occupancy
_atom_site_symmetry_multiplicity
_atom_site_calc_flag
_atom_site_refinement_flags
Zn1 Zn 0.13129(3) 0.734693(18) 0.034128(15) 0.03267(9) Uani 1 1 d .
Zn2 Zn 0.39208(2) 0.852525(19) 0.060301(15) 0.03346(9) Uani 1 1 d .
N1 N 0.02309(19) 0.74853(13) 0.11675(12) 0.0347(4) Uani 1 1 d .
N2 N -0.51665(19) 0.66611(13) 0.46749(12) 0.0358(4) Uani 1 1 d .
O1 O 0.53610(17) 0.91774(14) 0.13505(10) 0.0504(5) Uani 1 1 d .
O2 O 0.40278(19) 0.93311(16) 0.21276(12) 0.0670(6) Uani 1 1 d .
O3 O 1.05917(17) 0.87562(12) 0.47954(11) 0.0436(4) Uani 1 1 d .
O4 O 1.21888(19) 0.86694(13) 0.41886(12) 0.0521(5) Uani 1 1 d .
O5 O 0.93492(17) 1.16267(11) 0.04114(10) 0.0421(4) Uani 1 1 d .
O6 O 0.76307(15) 1.07002(11) -0.00462(10) 0.0398(4) Uani 1 1 d .
O7 O 0.31817(19) 0.74521(13) 0.09005(11) 0.0390(4) Uani 1 1 d .
O1W O 0.5060(4) 0.6213(2) 0.0583(2) 0.0868(9) Uani 1 1 d .
O2W O 0.4045(3) 0.9615(2) 0.3717(2) 0.0902(10) Uani 1 1 d .
C1 C 0.5100(2) 0.94781(17) 0.19881(13) 0.0357(5) Uani 1 1 d .
C2 C 0.6109(2) 1.00623(19) 0.25744(13) 0.0397(6) Uani 1 1 d .
H2A H 0.6123 0.9892 0.3133 0.048 Uiso 1 1 calc R
H2B H 0.5775 1.0669 0.2493 0.048 Uiso 1 1 calc R
C3 C 0.7543(2) 1.00751(15) 0.25364(13) 0.0320(5) Uani 1 1 d .
C4 C 0.8575(2) 1.00420(15) 0.32732(13) 0.0320(5) Uani 1 1 d .
H4 H 0.8367 0.9995 0.3773 0.038 Uiso 1 1 calc R
C5 C 0.9906(2) 1.00782(14) 0.32743(13) 0.0298(4) Uani 1 1 d .
C6 C 1.0212(2) 1.01149(15) 0.25254(13) 0.0326(5) Uani 1 1 d .
H6 H 1.1103 1.0118 0.2520 0.039 Uiso 1 1 calc R
C7 C 0.9200(2) 1.01477(15) 0.17826(12) 0.0299(4) Uani 1 1 d .
C8 C 0.7876(2) 1.01389(16) 0.17968(13) 0.0332(5) Uani 1 1 d .
H8 H 0.7197 1.0176 0.1301 0.040 Uiso 1 1 calc R
C9 C 0.9548(2) 1.01632(17) 0.09588(13) 0.0364(5) Uani 1 1 d .
H9A H 1.0502 1.0261 0.1063 0.044 Uiso 1 1 calc R
H9B H 0.9330 0.9590 0.0687 0.044 Uiso 1 1 calc R
C10 C 0.8786(2) 1.08888(16) 0.03970(13) 0.0313(5) Uani 1 1 d .
C11 C 1.1010(2) 1.00475(16) 0.40884(13) 0.0344(5) Uani 1 1 d .
H11A H 1.1816 1.0320 0.4017 0.041 Uiso 1 1 calc R
H11B H 1.0737 1.0384 0.4505 0.041 Uiso 1 1 calc R
C12 C 1.1303(2) 0.90955(16) 0.43753(12) 0.0318(5) Uani 1 1 d .
C13 C 0.0798(3) 0.7580(2) 0.19751(16) 0.0508(7) Uani 1 1 d .
H13 H 0.1726 0.7634 0.2162 0.061 Uiso 1 1 calc R
C14 C 0.0086(3) 0.7603(2) 0.25480(17) 0.0516(7) Uani 1 1 d .
H14 H 0.0533 0.7665 0.3108 0.062 Uiso 1 1 calc R
C15 C -0.1283(3) 0.75347(17) 0.22936(15) 0.0411(6) Uani 1 1 d .
C16 C -0.1882(3) 0.7434(2) 0.14524(17) 0.0566(8) Uani 1 1 d .
H16 H -0.2808 0.7378 0.1251 0.068 Uiso 1 1 calc R
C17 C -0.1103(3) 0.7418(2) 0.09169(16) 0.0502(7) Uani 1 1 d .
H17 H -0.1524 0.7358 0.0354 0.060 Uiso 1 1 calc R
C18 C -0.2055(3) 0.7538(2) 0.29290(17) 0.0546(7) Uani 1 1 d .
H18A H -0.1458 0.7354 0.3458 0.065 Uiso 1 1 calc R
H18B H -0.2338 0.8144 0.2992 0.065 Uiso 1 1 calc R
C19 C -0.3268(3) 0.6945(2) 0.27247(17) 0.0570(8) Uani 1 1 d .
H19A H -0.3009 0.6355 0.2591 0.068 Uiso 1 1 calc R
H19B H -0.3922 0.7176 0.2237 0.068 Uiso 1 1 calc R
C20 C -0.3913(3) 0.68683(18) 0.34199(15) 0.0429(6) Uani 1 1 d .
C21 C -0.3406(3) 0.6313(2) 0.40813(17) 0.0490(7) Uani 1 1 d .
H21 H -0.2628 0.5992 0.4117 0.059 Uiso 1 1 calc R
C22 C -0.4038(2) 0.62272(19) 0.46936(16) 0.0457(6) Uani 1 1 d .
H22 H -0.3664 0.5851 0.5138 0.055 Uiso 1 1 calc R
C23 C -0.5662(3) 0.71996(19) 0.40324(17) 0.0502(7) Uani 1 1 d .
H23 H -0.6448 0.7508 0.4007 0.060 Uiso 1 1 calc R
C24 C -0.5076(3) 0.73247(19) 0.34029(17) 0.0523(7) Uani 1 1 d .
H24 H -0.5459 0.7713 0.2970 0.063 Uiso 1 1 calc R
H1WA H 0.436(7) 0.585(5) 0.063(4) 0.18(3) Uiso 1 1 d .
H2WA H 0.348(3) 0.936(2) 0.3853(19) 0.058(10) Uiso 1 1 d .
H1WB H 0.504(5) 0.611(4) 0.010(3) 0.13(2) Uiso 1 1 d .
H2WB H 0.389(4) 0.971(3) 0.323(3) 0.095(15) Uiso 1 1 d .
H35 H 0.361(3) 0.713(2) 0.0828(19) 0.046(10) Uiso 1 1 d .

loop_
_atom_site_aniso_label
_atom_site_aniso_U_11
_atom_site_aniso_U_22
_atom_site_aniso_U_33
_atom_site_aniso_U_23
_atom_site_aniso_U_13
_atom_site_aniso_U_12
Zn1 0.03340(15) 0.03402(16) 0.03456(15) -0.00215(10) 0.01609(11) -0.00766(11)
Zn2 0.02703(15) 0.04373(18) 0.03139(15) -0.00181(11) 0.01115(11) -0.00745(11)
N1 0.0363(10) 0.0364(11) 0.0364(10) -0.0009(8) 0.0185(8) -0.0026(8)
N2 0.0351(10) 0.0411(11) 0.0362(10) 0.0024(8) 0.0183(8) 0.0056(9)
O1 0.0387(9) 0.0772(14) 0.0376(9) -0.0187(9) 0.0145(7) -0.0211(9)
O2 0.0460(11) 0.1027(18) 0.0601(12) -0.0213(12) 0.0277(10) -0.0312(11)
O3 0.0444(10) 0.0404(10) 0.0536(10) 0.0153(8) 0.0263(8) 0.0123(8)
O4 0.0544(11) 0.0487(11) 0.0643(12) 0.0131(9) 0.0348(10) 0.0174(9)
O5 0.0395(9) 0.0424(10) 0.0415(9) 0.0061(8) 0.0067(7) -0.0108(8)
O6 0.0339(8) 0.0414(10) 0.0412(9) 0.0036(7) 0.0057(7) -0.0047(7)
O7 0.0348(9) 0.0401(10) 0.0426(10) 0.0021(8) 0.0116(8) -0.0052(8)
O1W 0.095(2) 0.0749(19) 0.0760(19) -0.0052(15) 0.0008(16) 0.0200(17)
O2W 0.0891(19) 0.113(2) 0.091(2) -0.0436(18) 0.0623(18) -0.0503(18)
C1 0.0316(11) 0.0450(14) 0.0314(11) 0.0032(10) 0.0103(9) -0.0024(10)
C2 0.0308(11) 0.0576(16) 0.0338(11) -0.0091(11) 0.0143(9) -0.0057(11)
C3 0.0296(11) 0.0354(12) 0.0324(11) -0.0014(9) 0.0109(9) -0.0038(9)
C4 0.0367(12) 0.0339(12) 0.0273(10) 0.0010(9) 0.0122(9) -0.0015(9)
C5 0.0302(11) 0.0270(11) 0.0305(10) 0.0035(8) 0.0060(9) 0.0010(9)
C6 0.0292(11) 0.0327(12) 0.0366(11) 0.0074(9) 0.0102(9) 0.0010(9)
C7 0.0309(11) 0.0310(11) 0.0301(10) 0.0044(9) 0.0125(9) -0.0015(9)
C8 0.0294(11) 0.0421(13) 0.0272(10) 0.0024(9) 0.0066(9) -0.0031(10)
C9 0.0337(11) 0.0446(14) 0.0339(11) 0.0054(10) 0.0148(10) 0.0028(10)
C10 0.0340(11) 0.0375(12) 0.0281(10) -0.0007(9) 0.0180(9) -0.0023(9)
C11 0.0338(11) 0.0352(12) 0.0318(11) 0.0019(9) 0.0055(9) 0.0002(10)
C12 0.0301(11) 0.0383(13) 0.0258(10) 0.0014(9) 0.0058(9) 0.0027(9)
C13 0.0357(13) 0.077(2) 0.0402(14) -0.0129(13) 0.0122(11) -0.0115(13)
C14 0.0493(15) 0.073(2) 0.0354(13) -0.0131(13) 0.0176(12) -0.0156(14)
C15 0.0478(15) 0.0413(14) 0.0411(13) -0.0020(10) 0.0238(12) -0.0057(11)
C16 0.0325(13) 0.097(2) 0.0435(15) 0.0052(15) 0.0156(12) 0.0024(14)
C17 0.0405(14) 0.079(2) 0.0342(13) 0.0054(13) 0.0156(11) 0.0019(13)
C18 0.0576(17) 0.0691(19) 0.0474(15) -0.0133(14) 0.0317(14) -0.0164(14)
C19 0.0594(17) 0.075(2) 0.0479(15) -0.0051(14) 0.0336(14) -0.0164(16)
C20 0.0467(14) 0.0483(16) 0.0410(13) -0.0043(11) 0.0244(11) -0.0093(12)
C21 0.0392(14) 0.0645(18) 0.0521(15) 0.0044(13) 0.0273(12) 0.0122(13)
C22 0.0406(13) 0.0560(16) 0.0454(14) 0.0128(12) 0.0201(11) 0.0149(12)
C23 0.0512(15) 0.0537(17) 0.0530(16) 0.0138(13) 0.0265(13) 0.0217(13)
C24 0.0625(18) 0.0551(17) 0.0473(15) 0.0156(13) 0.0285(13) 0.0122(14)

loop_
_atom_type_symbol
_atom_type_description
_atom_type_scat_dispersion_real
_atom_type_scat_dispersion_imag
_atom_type_scat_source
C C 0.0033 0.0016 'International Tables Vol C Tables 4.2.6.8 and 6.1.1.4'
H H 0.0000 0.0000 'International Tables Vol C Tables 4.2.6.8 and 6.1.1.4'
N N 0.0061 0.0033 'International Tables Vol C Tables 4.2.6.8 and 6.1.1.4'
O O 0.0106 0.0060 'International Tables Vol C Tables 4.2.6.8 and 6.1.1.4'
Zn Zn 0.2839 1.4301 'International Tables Vol C Tables 4.2.6.8 and 6.1.1.4'

loop_
_geom_angle_atom_site_label_1
_geom_angle_atom_site_label_2
_geom_angle_atom_site_label_3
_geom_angle
_geom_angle_site_symmetry_1
_geom_angle_site_symmetry_3
_geom_angle_publ_flag
O7 Zn1 O3 120.48(8) . 4_475 yes
O7 Zn1 O5 111.73(7) . 3_675 yes
O3 Zn1 O5 109.94(8) 4_475 3_675 yes
O7 Zn1 N1 109.72(8) . . yes
O3 Zn1 N1 101.35(7) 4_475 . yes
O5 Zn1 N1 101.43(8) 3_675 . yes
O7 Zn2 O1 123.51(8) . . yes
O7 Zn2 O6 106.38(8) . 3_675 yes
O1 Zn2 O6 112.77(8) . 3_675 yes
O7 Zn2 N2 112.95(8) . 4_675 yes
O1 Zn2 N2 97.12(7) . 4_675 yes
O6 Zn2 N2 101.97(7) 3_675 4_675 yes
C13 N1 C17 116.9(2) . . ?
C13 N1 Zn1 122.70(17) . . ?
C17 N1 Zn1 120.23(16) . . ?
C23 N2 C22 116.8(2) . . ?
C23 N2 Zn2 122.81(16) . 4_476 ?
C22 N2 Zn2 120.40(16) . 4_476 ?
C1 O1 Zn2 114.93(15) . . ?
C12 O3 Zn1 113.54(14) . 4_676 ?
C10 O5 Zn1 126.71(15) . 3_675 ?
C10 O6 Zn2 131.29(16) . 3_675 ?
Zn2 O7 Zn1 111.65(10) . . ?
Zn2 O7 H35 103(3) . . ?
Zn1 O7 H35 118(3) . . ?
H1WA O1W H1WB 100(5) . . ?
H2WA O2W H2WB 115(4) . . ?
O2 C1 O1 121.8(2) . . ?
O2 C1 C2 119.0(2) . . ?
O1 C1 C2 119.23(19) . . ?
C1 C2 C3 119.58(19) . . ?
C1 C2 H2A 107.4 . . ?
C3 C2 H2A 107.4 . . ?
C1 C2 H2B 107.4 . . ?
C3 C2 H2B 107.4 . . ?
H2A C2 H2B 107.0 . . ?
C8 C3 C4 118.46(19) . . ?
C8 C3 C2 122.65(19) . . ?
C4 C3 C2 118.88(19) . . ?
C5 C4 C3 121.20(19) . . ?
C5 C4 H4 119.4 . . ?
C3 C4 H4 119.4 . . ?
C4 C5 C6 119.15(19) . . ?
C4 C5 C11 119.99(19) . . ?
C6 C5 C11 120.82(19) . . ?
C5 C6 C7 120.7(2) . . ?
C5 C6 H6 119.7 . . ?
C7 C6 H6 119.7 . . ?
C8 C7 C6 119.19(19) . . ?
C8 C7 C9 120.51(18) . . ?
C6 C7 C9 120.27(18) . . ?
C7 C8 C3 121.25(19) . . ?
C7 C8 H8 119.4 . . ?
C3 C8 H8 119.4 . . ?
C10 C9 C7 111.25(18) . . ?
C10 C9 H9A 109.4 . . ?
C7 C9 H9A 109.4 . . ?
C10 C9 H9B 109.4 . . ?
C7 C9 H9B 109.4 . . ?
H9A C9 H9B 108.0 . . ?
O5 C10 O6 125.2(2) . . ?
O5 C10 C9 117.8(2) . . ?
O6 C10 C9 117.0(2) . . ?
C12 C11 C5 110.46(18) . . ?
C12 C11 H11A 109.6 . . ?
C5 C11 H11A 109.6 . . ?
C12 C11 H11B 109.6 . . ?
C5 C11 H11B 109.6 . . ?
H11A C11 H11B 108.1 . . ?
O4 C12 O3 122.1(2) . . ?
O4 C12 C11 120.4(2) . . ?
O3 C12 C11 117.51(19) . . ?
N1 C13 C14 123.4(2) . . ?
N1 C13 H13 118.3 . . ?
C14 C13 H13 118.3 . . ?
C15 C14 C13 119.9(2) . . ?
C15 C14 H14 120.1 . . ?
C13 C14 H14 120.1 . . ?
C14 C15 C16 117.1(2) . . ?
C14 C15 C18 119.5(2) . . ?
C16 C15 C18 123.3(2) . . ?
C17 C16 C15 119.7(3) . . ?
C17 C16 H16 120.2 . . ?
C15 C16 H16 120.2 . . ?
N1 C17 C16 123.1(2) . . ?
N1 C17 H17 118.5 . . ?
C16 C17 H17 118.5 . . ?
C19 C18 C15 114.6(2) . . ?
C19 C18 H18A 108.6 . . ?
C15 C18 H18A 108.6 . . ?
C19 C18 H18B 108.6 . . ?
C15 C18 H18B 108.6 . . ?
H18A C18 H18B 107.6 . . ?
C18 C19 C20 113.3(2) . . ?
C18 C19 H19A 108.9 . . ?
C20 C19 H19A 108.9 . . ?
C18 C19 H19B 108.9 . . ?
C20 C19 H19B 108.9 . . ?
H19A C19 H19B 107.7 . . ?
C21 C20 C24 116.7(2) . . ?
C21 C20 C19 121.6(2) . . ?
C24 C20 C19 121.6(3) . . ?
C20 C21 C22 120.7(2) . . ?
C20 C21 H21 119.7 . . ?
C22 C21 H21 119.7 . . ?
N2 C22 C21 122.7(2) . . ?
N2 C22 H22 118.7 . . ?
C21 C22 H22 118.7 . . ?
N2 C23 C24 123.6(2) . . ?
N2 C23 H23 118.2 . . ?
C24 C23 H23 118.2 . . ?
C23 C24 C20 119.5(2) . . ?
C23 C24 H24 120.3 . . ?
C20 C24 H24 120.3 . . ?

loop_
_geom_bond_atom_site_label_1
_geom_bond_atom_site_label_2
_geom_bond_distance
_geom_bond_site_symmetry_2
_geom_bond_publ_flag
Zn1 O7 1.9117(18) . yes
Zn1 O3 1.9381(16) 4_475 yes
Zn1 O5 1.9894(17) 3_675 yes
Zn1 N1 2.0333(18) . yes
Zn2 O7 1.9112(18) . yes
Zn2 O1 1.9283(16) . yes
Zn2 O6 1.9942(16) 3_675 yes
Zn2 N2 2.0650(18) 4_675 yes
N1 C13 1.328(3) . ?
N1 C17 1.335(3) . ?
N2 C23 1.332(3) . ?
N2 C22 1.335(3) . ?
N2 Zn2 2.0651(18) 4_476 ?
O1 C1 1.263(3) . ?
O2 C1 1.223(3) . ?
O3 C12 1.266(3) . ?
O3 Zn1 1.9381(16) 4_676 ?
O4 C12 1.233(3) . ?
O5 C10 1.249(3) . ?
O5 Zn1 1.9893(17) 3_675 ?
O6 C10 1.255(3) . ?
O6 Zn2 1.9942(16) 3_675 ?
O7 H35 0.69(3) . ?
O1W H1WA 0.93(7) . ?
O1W H1WB 0.82(5) . ?
O2W H2WA 0.79(3) . ?
O2W H2WB 0.81(4) . ?
C1 C2 1.503(3) . ?
C2 C3 1.512(3) . ?
C2 H2A 0.9700 . ?
C2 H2B 0.9700 . ?
C3 C8 1.388(3) . ?
C3 C4 1.393(3) . ?
C4 C5 1.385(3) . ?
C4 H4 0.9300 . ?
C5 C6 1.386(3) . ?
C5 C11 1.520(3) . ?
C6 C7 1.389(3) . ?
C6 H6 0.9300 . ?
C7 C8 1.385(3) . ?
C7 C9 1.530(3) . ?
C8 H8 0.9300 . ?
C9 C10 1.511(3) . ?
C9 H9A 0.9700 . ?
C9 H9B 0.9700 . ?
C11 C12 1.511(3) . ?
C11 H11A 0.9700 . ?
C11 H11B 0.9700 . ?
C13 C14 1.373(4) . ?
C13 H13 0.9300 . ?
C14 C15 1.370(4) . ?
C14 H14 0.9300 . ?
C15 C16 1.385(4) . ?
C15 C18 1.509(3) . ?
C16 C17 1.373(4) . ?
C16 H16 0.9300 . ?
C17 H17 0.9300 . ?
C18 C19 1.502(4) . ?
C18 H18A 0.9700 . ?
C18 H18B 0.9700 . ?
C19 C20 1.510(3) . ?
C19 H19A 0.9700 . ?
C19 H19B 0.9700 . ?
C20 C21 1.371(4) . ?
C20 C24 1.384(4) . ?
C21 C22 1.377(3) . ?
C21 H21 0.9300 . ?
C22 H22 0.9300 . ?
C23 C24 1.378(4) . ?
C23 H23 0.9300 . ?
C24 H24 0.9300 . ?

loop_
_geom_torsion_atom_site_label_1
_geom_torsion_atom_site_label_2
_geom_torsion_atom_site_label_3
_geom_torsion_atom_site_label_4
_geom_torsion
_geom_torsion_site_symmetry_1
O7 Zn1 N1 C13 -3.6(2) .
O3 Zn1 N1 C13 124.8(2) 4_475
O5 Zn1 N1 C13 -121.9(2) 3_675
O7 Zn1 N1 C17 -178.7(2) .
O3 Zn1 N1 C17 -50.3(2) 4_475
O5 Zn1 N1 C17 63.0(2) 3_675
O7 Zn2 O1 C1 -62.1(2) .
O6 Zn2 O1 C1 68.1(2) 3_675
N2 Zn2 O1 C1 174.30(18) 4_675
O1 Zn2 O7 Zn1 147.50(9) .
O6 Zn2 O7 Zn1 14.77(12) 3_675
N2 Zn2 O7 Zn1 -96.28(11) 4_675
O3 Zn1 O7 Zn2 132.22(9) 4_475
O5 Zn1 O7 Zn2 0.87(13) 3_675
N1 Zn1 O7 Zn2 -110.81(10) .
Zn2 O1 C1 O2 2.7(3) .
Zn2 O1 C1 C2 -174.81(17) .
O2 C1 C2 C3 165.3(2) .
O1 C1 C2 C3 -17.1(4) .
C1 C2 C3 C8 45.8(3) .
C1 C2 C3 C4 -135.7(2) .
C8 C3 C4 C5 0.5(3) .
C2 C3 C4 C5 -178.1(2) .
C3 C4 C5 C6 -2.4(3) .
C3 C4 C5 C11 179.6(2) .
C4 C5 C6 C7 2.3(3) .
C11 C5 C6 C7 -179.7(2) .
C5 C6 C7 C8 -0.3(3) .
C5 C6 C7 C9 -178.4(2) .
C6 C7 C8 C3 -1.7(3) .
C9 C7 C8 C3 176.4(2) .
C4 C3 C8 C7 1.6(3) .
C2 C3 C8 C7 -179.9(2) .
C8 C7 C9 C10 50.2(3) .
C6 C7 C9 C10 -131.7(2) .
Zn1 O5 C10 O6 -7.7(3) 3_675
Zn1 O5 C10 C9 172.64(14) 3_675
Zn2 O6 C10 O5 -20.6(3) 3_675
Zn2 O6 C10 C9 159.11(15) 3_675
C7 C9 C10 O5 93.9(2) .
C7 C9 C10 O6 -85.8(2) .
C4 C5 C11 C12 82.9(3) .
C6 C5 C11 C12 -95.1(2) .
Zn1 O3 C12 O4 14.9(3) 4_676
Zn1 O3 C12 C11 -166.39(15) 4_676
C5 C11 C12 O4 92.7(3) .
C5 C11 C12 O3 -86.1(2) .
C17 N1 C13 C14 0.6(4) .
Zn1 N1 C13 C14 -174.6(2) .
N1 C13 C14 C15 -0.7(5) .
C13 C14 C15 C16 0.7(4) .
C13 C14 C15 C18 178.5(3) .
C14 C15 C16 C17 -0.8(4) .
C18 C15 C16 C17 -178.5(3) .
C13 N1 C17 C16 -0.7(4) .
Zn1 N1 C17 C16 174.7(2) .
C15 C16 C17 N1 0.8(5) .
C14 C15 C18 C19 -144.2(3) .
C16 C15 C18 C19 33.4(4) .
C15 C18 C19 C20 172.4(3) .
C18 C19 C20 C21 -79.8(4) .
C18 C19 C20 C24 103.1(3) .
C24 C20 C21 C22 -0.2(4) .
C19 C20 C21 C22 -177.5(3) .
C23 N2 C22 C21 -0.7(4) .
Zn2 N2 C22 C21 178.6(2) 4_476
C20 C21 C22 N2 0.8(5) .
C22 N2 C23 C24 0.0(4) .
Zn2 N2 C23 C24 -179.3(2) 4_476
N2 C23 C24 C20 0.6(5) .
C21 C20 C24 C23 -0.4(4) .
C19 C20 C24 C23 176.8(3) .
